data_2015969
loop_
_publ_author_name
'Elisaveta V. Cherkasova'
'Eugenia V. Peresypkina'
'Alexander V. Virovets'
'Nina V. Podberezskaya'
'Tatyana G. Cherkasova'

_publ_section_title
;
 Octakis(\e-caprolactam-\k<i>O</i>)erbium(III)
 hexaisothiocyanatochromate(III)
;
_journal_coeditor_code SU3006
_journal_issue 5
_journal_name_full 'Acta Crystallographica Section C'
_journal_page_first m195
_journal_page_last m198
_journal_paper_doi 10.1107/S0108270107015181
_journal_volume 63
_journal_year 2007
_chemical_formula_iupac '[Er (C6 H11 N O)8] [Cr (N C S)6]'
_chemical_formula_moiety 'C48 H88 Er N8 O8 3+ , C6 Cr N6 S6 3-'
_chemical_formula_structural '[Er (C6 H11 N O)8] [Cr (N C S)6]'
_chemical_formula_sum 'C54 H88 Cr Er N14 O8 S6'
_chemical_formula_weight 1473.00
_chemical_name_systematic
;
Octakis(\e-caprolactam-\kO)erbium(III) hexaisothiocyanatochromate(III)
;
_space_group_IT_number 15
_symmetry_cell_setting monoclinic
_symmetry_space_group_name_Hall '-C 2yc'
_symmetry_space_group_name_H-M 'C 1 2/c 1'
_atom_sites_solution_hydrogens geom
_atom_sites_solution_primary direct
_atom_sites_solution_secondary difmap
_audit_creation_method SHELXL97
_cell_angle_alpha 90.00
_cell_angle_beta 107.687(2)
_cell_angle_gamma 90.00
_cell_formula_units_Z 12
_cell_length_a 39.627(2)
_cell_length_b 22.3406(11)
_cell_length_c 23.7155(10)
_cell_measurement_reflns_used 6613
_cell_measurement_temperature 90.0(2)
_cell_measurement_theta_max 28.0853
_cell_measurement_theta_min 2.3542
_cell_volume 20002.7(17)
_computing_cell_refinement APEX2
_computing_data_collection 'APEX2 (Bruker, 2005)'
_computing_data_reduction APEX2
_computing_molecular_graphics 'SHELXTL and TOPOS (Version 4.0 Professional; Blatov, 2006)'
_computing_publication_material SHELXTL
_computing_structure_refinement SHELXTL
_computing_structure_solution 'SHELXTL (Bruker, 2005)'
_diffrn_ambient_temperature 90.0(2)
_diffrn_detector_area_resol_mean 25
_diffrn_measured_fraction_theta_full 0.999
_diffrn_measured_fraction_theta_max 0.994
_diffrn_measurement_device_type 'Bruker X8 APEX CCD area-detector'
_diffrn_measurement_method 'combined \w and \f'
_diffrn_radiation_monochromator graphite
_diffrn_radiation_source 'fine-focus sealed tube'
_diffrn_radiation_type MoK\a
_diffrn_radiation_wavelength 0.71073
_diffrn_reflns_av_R_equivalents 0.0650
_diffrn_reflns_av_sigmaI/netI 0.0800
_diffrn_reflns_limit_h_max 50
_diffrn_reflns_limit_h_min -46
_diffrn_reflns_limit_k_max 29
_diffrn_reflns_limit_k_min -28
_diffrn_reflns_limit_l_max 30
_diffrn_reflns_limit_l_min -30
_diffrn_reflns_number 83013
_diffrn_reflns_theta_full 25.00
_diffrn_reflns_theta_max 27.50
_diffrn_reflns_theta_min 1.06
_diffrn_standards_decay_% 0
_diffrn_standards_number 0
_exptl_absorpt_coefficient_mu 1.661
_exptl_absorpt_correction_T_max 0.851
_exptl_absorpt_correction_T_min 0.736
_exptl_absorpt_correction_type empirical
_exptl_absorpt_process_details '(SADABS; Sheldrick, 1996)'
_exptl_crystal_colour purple
_exptl_crystal_density_diffrn 1.467
_exptl_crystal_density_method 'not measured'
_exptl_crystal_description block
_exptl_crystal_F_000 9144
_exptl_crystal_size_max 0.116
_exptl_crystal_size_mid 0.100
_exptl_crystal_size_min 0.097
_refine_diff_density_max 2.558
_refine_diff_density_min -1.756
_refine_ls_extinction_method none
_refine_ls_goodness_of_fit_ref 1.023
_refine_ls_hydrogen_treatment constr
_refine_ls_matrix_type full
_refine_ls_number_parameters 1139
_refine_ls_number_reflns 22829
_refine_ls_number_restraints 0
_refine_ls_restrained_S_all 1.023
_refine_ls_R_factor_all 0.0968
_refine_ls_R_factor_gt 0.0449
_refine_ls_shift/su_max 0.003
_refine_ls_shift/su_mean 0.000
_refine_ls_structure_factor_coef Fsqd
_refine_ls_weighting_details 'calc w = 1/[\s^2^(Fo^2^)+(0.0276P)^2^+77.4938P] where P=(Fo^2^+2Fc^2^)/3'
_refine_ls_weighting_scheme calc
_refine_ls_wR_factor_gt 0.0801
_refine_ls_wR_factor_ref 0.1007
_reflns_number_gt 14450
_reflns_number_total 22829
_reflns_threshold_expression I>2\s(I)
_cod_data_source_file su3006.cif
_cod_data_source_block I
_cod_original_cell_volume 20002.9(16)
_cod_original_sg_symbol_H-M 'C 2/c'
_cod_database_code 2015969
_cod_database_fobs_code 2015969

loop_
_symmetry_equiv_pos_as_xyz
'x, y, z'
'-x, y, -z+1/2'
'x+1/2, y+1/2, z'
'-x+1/2, y+1/2, -z+1/2'
'-x, -y, -z'
'x, -y, z-1/2'
'-x+1/2, -y+1/2, -z'
'x+1/2, -y+1/2, z-1/2'

loop_
_atom_site_type_symbol
_atom_site_label
_atom_site_fract_x
_atom_site_fract_y
_atom_site_fract_z
_atom_site_U_iso_or_equiv
_atom_site_adp_type
_atom_site_calc_flag
_atom_site_refinement_flags
_atom_site_occupancy
Er Er1 1.0000 0.006218(12) 0.7500 0.01300(7) Uani d S 1
Er Er2 0.669110(5) -0.007665(9) 0.596071(8) 0.01573(6) Uani d . 1
N N111 0.93352(11) 0.08264(17) 0.60447(18) 0.0245(10) Uani d . 1
H H11K 0.9233 0.0605 0.6254 0.029 Uiso calc R 1
N N121 1.06718(10) 0.08877(16) 0.69036(16) 0.0205(9) Uani d . 1
H H12K 1.0573 0.0541 0.6774 0.025 Uiso calc R 1
N N131 1.00073(14) -0.1359(3) 0.8703(3) 0.075(2) Uani d . 1
H H13K 0.9848 -0.1483 0.8379 0.090 Uiso calc R 1
N N141 0.93220(11) -0.12027(16) 0.74400(17) 0.0210(9) Uani d . 1
H H14K 0.9530 -0.1262 0.7389 0.025 Uiso calc R 1
N N211 0.72502(12) 0.10880(19) 0.54716(19) 0.0355(12) Uani d . 1
H H21K 0.7030 0.1138 0.5471 0.043 Uiso calc R 1
N N221 0.72614(11) -0.10645(17) 0.52778(18) 0.0252(10) Uani d . 1
H H22K 0.7141 -0.0751 0.5100 0.030 Uiso calc R 1
N N231 0.60292(11) 0.06261(17) 0.45315(17) 0.0235(9) Uani d . 1
H H23K 0.5998 0.0285 0.4694 0.028 Uiso calc R 1
N N241 0.73510(12) 0.08652(19) 0.72073(19) 0.0345(11) Uani d . 1
H H24K 0.7397 0.0507 0.7096 0.041 Uiso calc R 1
N N251 0.61321(12) 0.12316(18) 0.61411(19) 0.0307(11) Uani d . 1
H H25K 0.6355 0.1250 0.6150 0.037 Uiso calc R 1
N N261 0.73615(11) -0.07769(18) 0.75776(19) 0.0297(10) Uani d . 1
H H26K 0.7503 -0.0611 0.7399 0.036 Uiso calc R 1
N N271 0.59231(11) -0.07168(17) 0.65372(17) 0.0224(9) Uani d . 1
H H27K 0.6008 -0.0350 0.6596 0.027 Uiso calc R 1
N N281 0.63069(11) -0.14108(16) 0.49840(17) 0.0222(9) Uani d . 1
H H28K 0.6387 -0.1420 0.5373 0.027 Uiso calc R 1
C C111 0.96809(14) 0.0770(2) 0.6161(2) 0.0217(11) Uani d . 1
C C112 0.98675(14) 0.1149(2) 0.5831(2) 0.0241(11) Uani d . 1
H H11A 0.9758 0.1085 0.5401 0.029 Uiso calc R 1
H H11B 1.0118 0.1022 0.5934 0.029 Uiso calc R 1
C C113 0.98523(15) 0.1817(2) 0.5969(3) 0.0366(14) Uani d . 1
H H11C 0.9884 0.1864 0.6397 0.044 Uiso calc R 1
H H11D 1.0052 0.2023 0.5882 0.044 Uiso calc R 1
C C114 0.95083(15) 0.2122(2) 0.5623(3) 0.0361(14) Uani d . 1
H H11E 0.9528 0.2554 0.5720 0.043 Uiso calc R 1
H H11F 0.9481 0.2083 0.5195 0.043 Uiso calc R 1
C C115 0.91756(14) 0.1885(2) 0.5731(2) 0.0282(12) Uani d . 1
H H11G 0.8971 0.2117 0.5485 0.034 Uiso calc R 1
H H11H 0.9193 0.1956 0.6151 0.034 Uiso calc R 1
C C116 0.91032(14) 0.1225(2) 0.5597(2) 0.0289(12) Uani d . 1
H H11I 0.8854 0.1140 0.5570 0.035 Uiso calc R 1
H H11J 0.9134 0.1135 0.5207 0.035 Uiso calc R 1
C C121 1.05701(12) 0.1156(2) 0.7320(2) 0.0178(10) Uani d . 1
C C122 1.06983(13) 0.1783(2) 0.7501(2) 0.0227(11) Uani d . 1
H H12A 1.0564 0.1952 0.7754 0.027 Uiso calc R 1
H H12B 1.0653 0.2037 0.7144 0.027 Uiso calc R 1
C C123 1.10997(13) 0.1794(2) 0.7844(2) 0.0249(12) Uani d . 1
H H12C 1.1153 0.2168 0.8079 0.030 Uiso calc R 1
H H12D 1.1154 0.1454 0.8125 0.030 Uiso calc R 1
C C124 1.13414(14) 0.1759(2) 0.7454(2) 0.0269(12) Uani d . 1
H H12E 1.1590 0.1789 0.7709 0.032 Uiso calc R 1
H H12F 1.1294 0.2109 0.7185 0.032 Uiso calc R 1
C C125 1.13010(13) 0.1190(2) 0.7082(2) 0.0249(11) Uani d . 1
H H12G 1.1478 0.1196 0.6865 0.030 Uiso calc R 1
H H12H 1.1352 0.0839 0.7350 0.030 Uiso calc R 1
C C126 1.09345(13) 0.1115(2) 0.6639(2) 0.0249(11) Uani d . 1
H H12I 1.0854 0.1507 0.6453 0.030 Uiso calc R 1
H H12J 1.0951 0.0837 0.6324 0.030 Uiso calc R 1
C C131 1.02380(15) -0.0930(2) 0.8637(2) 0.0270(12) Uani d . 1
C C132 1.0500(2) -0.0735(3) 0.9141(3) 0.110(4) Uani d . 1
H H13A 1.0378 -0.0545 0.9402 0.132 Uiso calc R 1
H H13B 1.0633 -0.0414 0.9013 0.132 Uiso calc R 1
C C133 1.07682(14) -0.1157(2) 0.9516(2) 0.0303(12) Uani d . 1
H H13C 1.0879 -0.1375 0.9254 0.036 Uiso calc R 1
H H13D 1.0956 -0.0916 0.9793 0.036 Uiso calc R 1
C C134 1.06427(17) -0.1609(3) 0.9870(3) 0.0505(18) Uani d . 1
H H13E 1.0838 -0.1899 1.0024 0.061 Uiso calc R 1
H H13F 1.0610 -0.1398 1.0217 0.061 Uiso calc R 1
C C135 1.03292(17) -0.1945(3) 0.9611(3) 0.077(3) Uani d . 1
H H13G 1.0270 -0.2159 0.9934 0.093 Uiso calc R 1
H H13H 1.0386 -0.2254 0.9354 0.093 Uiso calc R 1
C C136 0.99987(15) -0.1625(3) 0.9248(3) 0.0481(18) Uani d . 1
H H13I 0.9800 -0.1915 0.9157 0.058 Uiso calc R 1
H H13J 0.9944 -0.1307 0.9497 0.058 Uiso calc R 1
C C141 0.92821(12) -0.06993(19) 0.77093(19) 0.0154(10) Uani d . 1
C C142 0.89723(13) -0.06394(19) 0.7944(2) 0.0207(10) Uani d . 1
H H14A 0.8754 -0.0608 0.7603 0.025 Uiso calc R 1
H H14B 0.8998 -0.0259 0.8167 0.025 Uiso calc R 1
C C143 0.89208(13) -0.11485(19) 0.8348(2) 0.0213(11) Uani d . 1
H H14C 0.9155 -0.1260 0.8623 0.026 Uiso calc R 1
H H14D 0.8774 -0.0998 0.8588 0.026 Uiso calc R 1
C C144 0.87467(14) -0.1706(2) 0.8018(2) 0.0249(11) Uani d . 1
H H14E 0.8520 -0.1591 0.7724 0.030 Uiso calc R 1
H H14F 0.8692 -0.1984 0.8303 0.030 Uiso calc R 1
C C145 0.89726(14) -0.2036(2) 0.7698(2) 0.0279(12) Uani d . 1
H H14G 0.9198 -0.2158 0.7992 0.033 Uiso calc R 1
H H14H 0.8847 -0.2405 0.7518 0.033 Uiso calc R 1
C C146 0.90557(13) -0.1670(2) 0.7219(2) 0.0239(11) Uani d . 1
H H14I 0.9140 -0.1943 0.6961 0.029 Uiso calc R 1
H H14J 0.8834 -0.1480 0.6972 0.029 Uiso calc R 1
C C211 0.74064(13) 0.0592(2) 0.5711(2) 0.0220(11) Uani d . 1
C C212 0.77977(13) 0.0523(2) 0.5814(2) 0.0248(11) Uani d . 1
H H21A 0.7844 0.0523 0.5426 0.030 Uiso calc R 1
H H21B 0.7874 0.0131 0.6003 0.030 Uiso calc R 1
C C213 0.80219(13) 0.1019(2) 0.6205(2) 0.0246(11) Uani d . 1
H H21C 0.7923 0.1104 0.6533 0.030 Uiso calc R 1
H H21D 0.8266 0.0867 0.6381 0.030 Uiso calc R 1
C C214 0.80391(15) 0.1606(2) 0.5879(2) 0.0357(14) Uani d . 1
H H21E 0.8211 0.1876 0.6152 0.043 Uiso calc R 1
H H21F 0.8129 0.1518 0.5542 0.043 Uiso calc R 1
C C215 0.76893(16) 0.1930(3) 0.5648(3) 0.0541(19) Uani d . 1
H H21G 0.7727 0.2306 0.5456 0.065 Uiso calc R 1
H H21H 0.7605 0.2038 0.5987 0.065 Uiso calc R 1
C C216 0.74019(16) 0.1567(3) 0.5206(3) 0.058(2) Uani d . 1
H H21I 0.7209 0.1841 0.4992 0.069 Uiso calc R 1
H H21J 0.7503 0.1389 0.4911 0.069 Uiso calc R 1
C C221 0.72141(13) -0.1232(2) 0.5786(2) 0.0203(10) Uani d . 1
C C222 0.74196(13) -0.1764(2) 0.6101(2) 0.0245(11) Uani d . 1
H H22A 0.7375 -0.2109 0.5827 0.029 Uiso calc R 1
H H22B 0.7334 -0.1872 0.6439 0.029 Uiso calc R 1
C C223 0.78185(13) -0.1642(2) 0.6329(2) 0.0288(12) Uani d . 1
H H22C 0.7857 -0.1227 0.6481 0.035 Uiso calc R 1
H H22D 0.7927 -0.1915 0.6664 0.035 Uiso calc R 1
C C224 0.80073(14) -0.1724(2) 0.5861(2) 0.0307(13) Uani d . 1
H H22E 0.8264 -0.1664 0.6051 0.037 Uiso calc R 1
H H22F 0.7973 -0.2142 0.5717 0.037 Uiso calc R 1
C C225 0.78861(15) -0.1309(2) 0.5331(2) 0.0348(14) Uani d . 1
H H22G 0.7939 -0.0891 0.5469 0.042 Uiso calc R 1
H H22H 0.8026 -0.1398 0.5059 0.042 Uiso calc R 1
C C226 0.74956(15) -0.1353(2) 0.4987(2) 0.0306(13) Uani d . 1
H H22I 0.7457 -0.1168 0.4593 0.037 Uiso calc R 1
H H22J 0.7430 -0.1781 0.4925 0.037 Uiso calc R 1
C C231 0.63095(13) 0.0945(2) 0.4813(2) 0.0196(11) Uani d . 1
C C232 0.63467(14) 0.1562(2) 0.4576(2) 0.0291(12) Uani d . 1
H H23A 0.6540 0.1777 0.4871 0.035 Uiso calc R 1
H H23B 0.6125 0.1787 0.4529 0.035 Uiso calc R 1
C C233 0.64247(15) 0.1562(2) 0.3988(2) 0.0369(14) Uani d . 1
H H23C 0.6602 0.1247 0.3997 0.044 Uiso calc R 1
H H23D 0.6531 0.1952 0.3939 0.044 Uiso calc R 1
C C234 0.60988(15) 0.1455(2) 0.3454(2) 0.0347(13) Uani d . 1
H H23E 0.5927 0.1782 0.3435 0.042 Uiso calc R 1
H H23F 0.6171 0.1476 0.3090 0.042 Uiso calc R 1
C C235 0.59151(15) 0.0861(2) 0.3462(2) 0.0330(13) Uani d . 1
H H23G 0.5721 0.0816 0.3086 0.040 Uiso calc R 1
H H23H 0.6087 0.0533 0.3482 0.040 Uiso calc R 1
C C236 0.57636(13) 0.0791(2) 0.3969(2) 0.0279(12) Uani d . 1
H H23I 0.5651 0.1173 0.4025 0.034 Uiso calc R 1
H H23J 0.5577 0.0480 0.3866 0.034 Uiso calc R 1
C C241 0.70639(13) 0.1132(2) 0.6877(2) 0.0205(11) Uani d . 1
C C242 0.70079(14) 0.1772(2) 0.7014(2) 0.0275(12) Uani d . 1
H H24A 0.6817 0.1944 0.6681 0.033 Uiso calc R 1
H H24B 0.7227 0.2000 0.7048 0.033 Uiso calc R 1
C C243 0.69103(14) 0.1849(2) 0.7580(2) 0.0317(13) Uani d . 1
H H24C 0.6738 0.1534 0.7598 0.038 Uiso calc R 1
H H24D 0.6791 0.2241 0.7567 0.038 Uiso calc R 1
C C244 0.72260(14) 0.1819(2) 0.8146(2) 0.0285(12) Uani d . 1
H H24E 0.7390 0.2153 0.8142 0.034 Uiso calc R 1
H H24F 0.7139 0.1878 0.8491 0.034 Uiso calc R 1
C C245 0.74294(15) 0.1240(2) 0.8225(2) 0.0346(14) Uani d . 1
H H24G 0.7266 0.0907 0.8232 0.041 Uiso calc R 1
H H24H 0.7615 0.1248 0.8614 0.041 Uiso calc R 1
C C246 0.76031(14) 0.1114(2) 0.7750(2) 0.0411(16) Uani d . 1
H H24I 0.7705 0.1490 0.7650 0.049 Uiso calc R 1
H H24J 0.7800 0.0827 0.7905 0.049 Uiso calc R 1
C C251 0.59632(14) 0.0724(2) 0.5962(2) 0.0246(12) Uani d . 1
C C252 0.55679(14) 0.0704(2) 0.5812(2) 0.0280(12) Uani d . 1
H H25A 0.5502 0.0772 0.6178 0.034 Uiso calc R 1
H H25B 0.5485 0.0299 0.5665 0.034 Uiso calc R 1
C C253 0.53744(14) 0.1165(2) 0.5347(2) 0.0290(12) Uani d . 1
H H25C 0.5492 0.1182 0.5034 0.035 Uiso calc R 1
H H25D 0.5128 0.1026 0.5161 0.035 Uiso calc R 1
C C254 0.53631(15) 0.1797(2) 0.5589(2) 0.0317(13) Uani d . 1
H H25E 0.5208 0.2049 0.5271 0.038 Uiso calc R 1
H H25F 0.5254 0.1777 0.5913 0.038 Uiso calc R 1
C C255 0.57242(16) 0.2099(2) 0.5822(2) 0.0363(14) Uani d . 1
H H25G 0.5829 0.2136 0.5494 0.044 Uiso calc R 1
H H25H 0.5691 0.2509 0.5956 0.044 Uiso calc R 1
C C256 0.59799(16) 0.1768(2) 0.6327(2) 0.0395(15) Uani d . 1
H H25I 0.6175 0.2042 0.6533 0.047 Uiso calc R 1
H H25J 0.5856 0.1649 0.6614 0.047 Uiso calc R 1
C C261 0.70224(14) -0.0649(2) 0.7366(2) 0.0235(11) Uani d . 1
C C262 0.67721(14) -0.0967(2) 0.7625(2) 0.0285(12) Uani d . 1
H H26A 0.6530 -0.0806 0.7445 0.034 Uiso calc R 1
H H26B 0.6841 -0.0887 0.8055 0.034 Uiso calc R 1
C C263 0.67681(14) -0.1647(2) 0.7522(2) 0.0348(14) Uani d . 1
H H26C 0.6539 -0.1810 0.7538 0.042 Uiso calc R 1
H H26D 0.6784 -0.1723 0.7120 0.042 Uiso calc R 1
C C264 0.70677(15) -0.1984(2) 0.7970(3) 0.0360(14) Uani d . 1
H H26E 0.7051 -0.1906 0.8371 0.043 Uiso calc R 1
H H26F 0.7032 -0.2418 0.7893 0.043 Uiso calc R 1
C C265 0.74348(14) -0.1824(2) 0.7964(2) 0.0324(13) Uani d . 1
H H26G 0.7459 -0.1931 0.7573 0.039 Uiso calc R 1
H H26H 0.7607 -0.2068 0.8266 0.039 Uiso calc R 1
C C266 0.75280(14) -0.1169(2) 0.8082(2) 0.0319(13) Uani d . 1
H H26I 0.7454 -0.1037 0.8426 0.038 Uiso calc R 1
H H26J 0.7788 -0.1123 0.8189 0.038 Uiso calc R 1
C C271 0.60921(13) -0.1097(2) 0.6295(2) 0.0210(11) Uani d . 1
C C272 0.59762(13) -0.1743(2) 0.6248(2) 0.0228(11) Uani d . 1
H H27A 0.5978 -0.1884 0.6645 0.027 Uiso calc R 1
H H27B 0.6151 -0.1985 0.6126 0.027 Uiso calc R 1
C C273 0.56092(14) -0.1858(2) 0.5813(2) 0.0262(12) Uani d . 1
H H27C 0.5589 -0.2288 0.5706 0.031 Uiso calc R 1
H H27D 0.5585 -0.1627 0.5448 0.031 Uiso calc R 1
C C274 0.53032(13) -0.1691(2) 0.6052(2) 0.0239(11) Uani d . 1
H H27E 0.5077 -0.1795 0.5749 0.029 Uiso calc R 1
H H27F 0.5321 -0.1939 0.6406 0.029 Uiso calc R 1
C C275 0.52892(13) -0.1037(2) 0.6218(2) 0.0250(11) Uani d . 1
H H27G 0.5274 -0.0786 0.5866 0.030 Uiso calc R 1
H H27H 0.5072 -0.0967 0.6332 0.030 Uiso calc R 1
C C276 0.56069(13) -0.0842(2) 0.6720(2) 0.0252(11) Uani d . 1
H H27I 0.5544 -0.0476 0.6903 0.030 Uiso calc R 1
H H27J 0.5665 -0.1159 0.7026 0.030 Uiso calc R 1
C C281 0.63634(13) -0.0917(2) 0.4719(2) 0.0203(11) Uani d . 1
C C282 0.62938(14) -0.0912(2) 0.4068(2) 0.0266(12) Uani d . 1
H H28A 0.6354 -0.0511 0.3948 0.032 Uiso calc R 1
H H28B 0.6037 -0.0977 0.3875 0.032 Uiso calc R 1
C C283 0.65022(15) -0.1387(2) 0.3840(2) 0.0284(12) Uani d . 1
H H28C 0.6522 -0.1254 0.3453 0.034 Uiso calc R 1
H H28D 0.6745 -0.1413 0.4120 0.034 Uiso calc R 1
C C284 0.63345(15) -0.2008(2) 0.3768(2) 0.0319(13) Uani d . 1
H H28E 0.6466 -0.2271 0.3573 0.038 Uiso calc R 1
H H28F 0.6088 -0.1977 0.3504 0.038 Uiso calc R 1
C C285 0.63299(15) -0.2298(2) 0.4348(2) 0.0319(13) Uani d . 1
H H28G 0.6228 -0.2704 0.4263 0.038 Uiso calc R 1
H H28H 0.6577 -0.2341 0.4608 0.038 Uiso calc R 1
C C286 0.61202(15) -0.1950(2) 0.4680(2) 0.0288(12) Uani d . 1
H H28I 0.5891 -0.1827 0.4396 0.035 Uiso calc R 1
H H28J 0.6068 -0.2217 0.4976 0.035 Uiso calc R 1
O O11 0.98531(9) 0.04077(14) 0.65457(14) 0.0237(8) Uani d . 1
O O12 1.03708(9) 0.09028(13) 0.75699(14) 0.0210(7) Uani d . 1
O O13 1.01989(9) -0.07695(13) 0.81160(13) 0.0193(7) Uani d . 1
O O14 0.95026(8) -0.02813(13) 0.77740(13) 0.0174(7) Uani d . 1
O O21 0.72351(8) 0.01853(13) 0.58706(13) 0.0202(7) Uani d . 1
O O22 0.70163(9) -0.09552(14) 0.60150(14) 0.0224(7) Uani d . 1
O O23 0.65412(9) 0.07575(13) 0.52653(13) 0.0214(7) Uani d . 1
O O24 0.68379(9) 0.08661(13) 0.64613(13) 0.0212(7) Uani d . 1
O O25 0.61330(9) 0.02625(13) 0.59116(14) 0.0217(7) Uani d . 1
O O26 0.69172(9) -0.02742(14) 0.69521(13) 0.0230(8) Uani d . 1
O O27 0.63461(8) -0.09327(13) 0.61140(14) 0.0210(7) Uani d . 1
O O28 0.64837(9) -0.04579(13) 0.50213(13) 0.0225(8) Uani d . 1
Cr Cr1 0.83466(2) 0.00254(3) 0.43457(3) 0.01911(16) Uani d . 1
Cr Cr2 0.5000 -0.05888(5) 0.2500 0.0239(3) Uani d S 1
N N11 0.82308(10) 0.00936(17) 0.34683(18) 0.0240(9) Uani d . 1
N N12 0.83241(11) 0.09210(17) 0.43953(17) 0.0228(9) Uani d . 1
N N13 0.84737(10) -0.00420(17) 0.52234(17) 0.0224(9) Uani d . 1
N N14 0.83615(11) -0.08695(16) 0.42659(17) 0.0223(9) Uani d . 1
N N15 0.88605(11) 0.00717(17) 0.44195(16) 0.0232(9) Uani d . 1
N N16 0.78298(11) -0.00116(17) 0.42706(16) 0.0231(9) Uani d . 1
N N21 0.5000 -0.1484(3) 0.2500 0.0314(15) Uani d S 1
N N22 0.51583(11) -0.05884(18) 0.33863(19) 0.0278(10) Uani d . 1
N N23 0.55074(12) -0.05857(17) 0.25150(18) 0.0277(10) Uani d . 1
N N24 0.5000 0.0309(3) 0.2500 0.0262(14) Uani d S 1
C C11 0.81529(13) 0.0131(2) 0.2953(2) 0.0224(10) Uani d . 1
C C12 0.83065(13) 0.1436(2) 0.4381(2) 0.0229(11) Uani d . 1
C C13 0.85967(13) -0.0078(2) 0.5734(2) 0.0221(10) Uani d . 1
C C14 0.83518(14) -0.1379(2) 0.4175(2) 0.0238(11) Uani d . 1
C C15 0.91562(14) 0.0092(2) 0.44427(19) 0.0226(10) Uani d . 1
C C16 0.75326(13) 0.0028(2) 0.42301(19) 0.0226(10) Uani d . 1
C C21 0.5000 -0.2001(4) 0.2500 0.038(2) Uani d S 1
C C22 0.52971(14) -0.0587(2) 0.3897(2) 0.0253(11) Uani d . 1
C C23 0.57940(15) -0.0546(2) 0.2502(2) 0.0237(11) Uani d . 1
C C24 0.5000 0.0830(3) 0.2500 0.0254(16) Uani d S 1
S S11 0.80367(3) 0.01760(6) 0.22343(5) 0.0258(3) Uani d . 1
S S12 0.82824(4) 0.21661(6) 0.43617(6) 0.0386(4) Uani d . 1
S S13 0.87682(4) -0.01180(6) 0.64527(5) 0.0329(3) Uani d . 1
S S14 0.83267(4) -0.20961(5) 0.40374(6) 0.0323(3) Uani d . 1
S S15 0.95710(3) 0.01074(6) 0.44648(6) 0.0335(3) Uani d . 1
S S16 0.71128(4) 0.00712(6) 0.41854(6) 0.0349(3) Uani d . 1
S S21 0.5000 -0.27298(10) 0.2500 0.0801(10) Uani d S 1
S S22 0.54961(4) -0.05693(6) 0.46107(6) 0.0328(3) Uani d . 1
S S23 0.62009(4) -0.04747(6) 0.24753(6) 0.0312(3) Uani d . 1
S S24 0.5000 0.15646(8) 0.2500 0.0363(5) Uani d S 1

loop_
_atom_site_aniso_label
_atom_site_aniso_U_11
_atom_site_aniso_U_22
_atom_site_aniso_U_33
_atom_site_aniso_U_12
_atom_site_aniso_U_13
_atom_site_aniso_U_23
Er1 0.01378(15) 0.01216(14) 0.01268(15) 0.000 0.00342(11) 0.000
Er2 0.01575(11) 0.01412(10) 0.01584(11) -0.00019(9) 0.00261(8) -0.00124(8)
N111 0.017(2) 0.027(2) 0.028(2) 0.0022(18) 0.0062(19) 0.0112(18)
N121 0.023(2) 0.018(2) 0.021(2) -0.0078(17) 0.0078(18) -0.0057(16)
N131 0.036(4) 0.103(5) 0.071(4) -0.010(3) -0.005(3) 0.055(4)
N141 0.021(2) 0.017(2) 0.029(2) -0.0037(17) 0.0123(19) -0.0052(16)
N211 0.025(3) 0.032(3) 0.040(3) -0.008(2) -0.005(2) 0.016(2)
N221 0.027(3) 0.024(2) 0.025(3) 0.0091(19) 0.009(2) 0.0060(17)
N231 0.022(2) 0.024(2) 0.020(2) -0.0036(18) -0.0003(18) 0.0056(16)
N241 0.024(3) 0.030(2) 0.041(3) 0.006(2) -0.003(2) -0.017(2)
N251 0.027(3) 0.023(2) 0.038(3) 0.0048(19) 0.004(2) -0.0032(19)
N261 0.022(3) 0.031(2) 0.034(3) -0.0008(19) 0.005(2) 0.0103(19)
N271 0.025(2) 0.017(2) 0.028(2) -0.0053(17) 0.0123(19) -0.0080(16)
N281 0.025(2) 0.022(2) 0.018(2) -0.0020(17) 0.0045(18) -0.0021(16)
C111 0.029(3) 0.019(2) 0.017(3) 0.003(2) 0.005(2) -0.0004(19)
C112 0.024(3) 0.024(3) 0.024(3) 0.002(2) 0.007(2) 0.002(2)
C113 0.030(4) 0.024(3) 0.055(4) -0.006(2) 0.013(3) -0.001(2)
C114 0.036(4) 0.019(3) 0.053(4) 0.003(2) 0.012(3) 0.004(2)
C115 0.032(3) 0.020(2) 0.028(3) 0.011(2) 0.001(2) 0.004(2)
C116 0.021(3) 0.029(3) 0.029(3) 0.003(2) -0.004(2) 0.005(2)
C121 0.014(3) 0.018(2) 0.019(3) 0.0041(19) 0.002(2) 0.0023(19)
C122 0.023(3) 0.019(2) 0.027(3) -0.002(2) 0.009(2) -0.001(2)
C123 0.029(3) 0.021(3) 0.025(3) -0.006(2) 0.009(2) -0.005(2)
C124 0.024(3) 0.027(3) 0.026(3) -0.008(2) 0.003(2) 0.001(2)
C125 0.024(3) 0.025(3) 0.029(3) -0.002(2) 0.014(2) 0.005(2)
C126 0.029(3) 0.027(3) 0.021(3) -0.007(2) 0.010(2) -0.003(2)
C131 0.036(3) 0.014(2) 0.028(3) 0.005(2) 0.007(3) 0.004(2)
C132 0.106(7) 0.086(6) 0.077(6) -0.071(5) -0.063(5) 0.071(5)
C133 0.024(3) 0.030(3) 0.031(3) -0.004(2) -0.001(2) 0.007(2)
C134 0.051(4) 0.043(4) 0.043(4) -0.010(3) -0.008(3) 0.028(3)
C135 0.035(4) 0.085(5) 0.095(6) -0.015(4) -0.006(4) 0.073(5)
C136 0.022(3) 0.068(4) 0.047(4) -0.007(3) 0.001(3) 0.040(3)
C141 0.014(3) 0.016(2) 0.015(2) 0.0011(19) 0.0023(19) 0.0042(17)
C142 0.021(3) 0.019(2) 0.023(3) 0.000(2) 0.007(2) -0.0001(19)
C143 0.024(3) 0.022(2) 0.021(3) -0.002(2) 0.010(2) 0.0003(19)
C144 0.029(3) 0.023(3) 0.024(3) -0.005(2) 0.010(2) 0.004(2)
C145 0.035(3) 0.021(3) 0.029(3) -0.008(2) 0.012(3) -0.005(2)
C146 0.025(3) 0.022(2) 0.027(3) -0.008(2) 0.011(2) -0.006(2)
C211 0.022(3) 0.023(3) 0.018(3) -0.006(2) 0.001(2) -0.0043(19)
C212 0.028(3) 0.025(3) 0.024(3) -0.005(2) 0.012(2) -0.003(2)
C213 0.018(3) 0.027(3) 0.025(3) -0.001(2) 0.000(2) 0.000(2)
C214 0.034(4) 0.034(3) 0.031(3) -0.012(3) -0.002(3) 0.005(2)
C215 0.036(4) 0.035(3) 0.070(5) -0.012(3) -0.016(3) 0.032(3)
C216 0.037(4) 0.053(4) 0.060(4) -0.024(3) -0.019(3) 0.037(3)
C221 0.019(3) 0.020(2) 0.021(3) -0.005(2) 0.005(2) -0.0027(19)
C222 0.027(3) 0.016(2) 0.033(3) 0.004(2) 0.012(2) 0.006(2)
C223 0.025(3) 0.025(3) 0.031(3) 0.003(2) 0.001(2) 0.002(2)
C224 0.015(3) 0.030(3) 0.048(4) 0.001(2) 0.011(3) -0.003(2)
C225 0.036(4) 0.029(3) 0.048(4) 0.002(3) 0.026(3) 0.002(2)
C226 0.041(4) 0.034(3) 0.021(3) 0.005(2) 0.016(3) 0.003(2)
C231 0.019(3) 0.021(2) 0.020(3) 0.005(2) 0.007(2) -0.0027(19)
C232 0.033(3) 0.017(3) 0.028(3) 0.001(2) -0.005(2) 0.002(2)
C233 0.027(3) 0.034(3) 0.045(4) -0.005(3) 0.003(3) 0.016(3)
C234 0.030(3) 0.046(3) 0.026(3) -0.001(3) 0.006(3) 0.015(2)
C235 0.034(3) 0.035(3) 0.025(3) 0.005(3) 0.001(3) 0.003(2)
C236 0.020(3) 0.028(3) 0.027(3) -0.002(2) -0.006(2) 0.002(2)
C241 0.024(3) 0.021(2) 0.018(3) -0.007(2) 0.009(2) -0.0003(19)
C242 0.035(3) 0.017(2) 0.022(3) -0.002(2) -0.004(2) -0.0010(19)
C243 0.028(3) 0.031(3) 0.031(3) 0.003(2) -0.001(2) -0.014(2)
C244 0.028(3) 0.037(3) 0.021(3) -0.005(2) 0.009(2) -0.007(2)
C245 0.038(4) 0.033(3) 0.021(3) -0.006(3) -0.009(3) 0.002(2)
C246 0.024(3) 0.035(3) 0.047(4) 0.014(2) -0.015(3) -0.019(3)
C251 0.028(3) 0.027(3) 0.020(3) 0.003(2) 0.009(2) 0.002(2)
C252 0.028(3) 0.024(3) 0.035(3) 0.004(2) 0.015(3) 0.003(2)
C253 0.025(3) 0.032(3) 0.031(3) 0.002(2) 0.009(2) 0.002(2)
C254 0.037(4) 0.033(3) 0.025(3) 0.013(3) 0.009(3) 0.007(2)
C255 0.046(4) 0.022(3) 0.034(3) 0.009(3) 0.001(3) -0.005(2)
C256 0.042(4) 0.028(3) 0.038(4) 0.011(3) -0.005(3) -0.010(2)
C261 0.025(3) 0.020(2) 0.022(3) 0.001(2) 0.001(2) -0.001(2)
C262 0.029(3) 0.027(3) 0.030(3) 0.003(2) 0.011(2) 0.000(2)
C263 0.023(3) 0.030(3) 0.045(4) -0.008(2) 0.001(3) 0.004(2)
C264 0.035(4) 0.020(3) 0.045(4) -0.005(2) -0.001(3) 0.009(2)
C265 0.034(3) 0.027(3) 0.030(3) 0.002(2) 0.000(3) 0.000(2)
C266 0.023(3) 0.034(3) 0.031(3) -0.005(2) -0.003(2) 0.011(2)
C271 0.023(3) 0.020(2) 0.015(3) -0.002(2) -0.002(2) -0.0015(19)
C272 0.026(3) 0.021(2) 0.023(3) 0.003(2) 0.009(2) 0.0007(19)
C273 0.031(3) 0.021(3) 0.026(3) -0.007(2) 0.009(2) -0.007(2)
C274 0.023(3) 0.027(3) 0.021(3) -0.008(2) 0.005(2) 0.000(2)
C275 0.020(3) 0.027(3) 0.030(3) 0.000(2) 0.011(2) 0.001(2)
C276 0.026(3) 0.028(3) 0.027(3) -0.005(2) 0.015(2) -0.005(2)
C281 0.017(3) 0.024(3) 0.020(3) 0.006(2) 0.004(2) -0.0026(19)
C282 0.035(3) 0.024(3) 0.018(3) 0.001(2) 0.004(2) -0.001(2)
C283 0.042(4) 0.023(3) 0.022(3) 0.005(2) 0.013(3) 0.000(2)
C284 0.038(4) 0.030(3) 0.028(3) 0.003(2) 0.009(3) -0.008(2)
C285 0.043(4) 0.020(3) 0.036(3) -0.005(2) 0.017(3) -0.008(2)
C286 0.040(4) 0.023(3) 0.028(3) -0.009(2) 0.017(3) -0.010(2)
O11 0.028(2) 0.0246(18) 0.0182(19) 0.0120(15) 0.0063(16) 0.0056(14)
O12 0.0202(19) 0.0183(17) 0.0259(19) -0.0020(14) 0.0093(15) -0.0026(13)
O13 0.024(2) 0.0212(17) 0.0139(17) 0.0064(14) 0.0082(15) 0.0052(13)
O14 0.0176(18) 0.0161(16) 0.0184(17) 0.0005(13) 0.0050(14) -0.0009(12)
O21 0.0191(19) 0.0170(16) 0.0224(18) -0.0024(14) 0.0032(14) 0.0006(13)
O22 0.019(2) 0.0221(17) 0.028(2) 0.0020(14) 0.0110(16) 0.0014(14)
O23 0.021(2) 0.0178(17) 0.0184(19) 0.0015(14) -0.0046(15) -0.0015(13)
O24 0.021(2) 0.0200(17) 0.0185(18) -0.0004(14) 0.0002(15) -0.0019(13)
O25 0.0192(19) 0.0216(17) 0.0232(19) 0.0038(14) 0.0046(15) -0.0028(13)
O26 0.026(2) 0.0225(18) 0.0190(18) -0.0019(14) 0.0044(15) 0.0005(13)
O27 0.0176(19) 0.0235(17) 0.0233(19) -0.0040(14) 0.0084(15) -0.0011(13)
O28 0.027(2) 0.0184(17) 0.0192(18) 0.0015(14) 0.0022(15) -0.0012(13)
Cr1 0.0218(4) 0.0181(4) 0.0164(4) -0.0005(3) 0.0042(3) -0.0007(3)
Cr2 0.0284(7) 0.0214(6) 0.0216(6) 0.000 0.0070(5) 0.000
N11 0.025(2) 0.022(2) 0.025(2) -0.0034(18) 0.0066(18) -0.0002(18)
N12 0.023(2) 0.024(2) 0.019(2) -0.0013(18) 0.0036(19) -0.0021(16)
N13 0.024(2) 0.021(2) 0.023(2) -0.0014(18) 0.0088(18) -0.0026(17)
N14 0.028(2) 0.020(2) 0.019(2) -0.002(2) 0.0064(18) 0.0027(17)
N15 0.027(2) 0.026(2) 0.015(2) -0.0005(19) 0.0043(17) 0.0015(17)
N16 0.025(2) 0.024(2) 0.019(2) 0.0016(19) 0.0056(17) 0.0006(17)
N21 0.038(4) 0.026(3) 0.031(4) 0.000 0.012(3) 0.000
N22 0.028(3) 0.033(2) 0.022(2) -0.003(2) 0.007(2) 0.0003(18)
N23 0.033(3) 0.024(2) 0.026(3) 0.001(2) 0.009(2) 0.0030(17)
N24 0.030(4) 0.026(3) 0.021(3) 0.000 0.007(3) 0.000
C11 0.023(3) 0.021(2) 0.026(3) 0.001(2) 0.011(2) 0.003(2)
C12 0.027(3) 0.028(3) 0.010(3) -0.003(2) 0.000(2) -0.0022(19)
C13 0.025(3) 0.017(2) 0.027(3) 0.002(2) 0.013(2) 0.003(2)
C14 0.023(3) 0.027(3) 0.021(3) 0.000(2) 0.006(2) 0.005(2)
C15 0.031(3) 0.019(2) 0.015(2) 0.000(2) 0.002(2) -0.0022(19)
C16 0.031(3) 0.019(2) 0.014(2) 0.000(2) 0.001(2) 0.0000(19)
C21 0.038(5) 0.034(5) 0.048(5) 0.000 0.023(4) 0.000
C22 0.028(3) 0.022(3) 0.028(3) 0.001(2) 0.011(2) 0.003(2)
C23 0.034(3) 0.019(2) 0.016(3) 0.002(2) 0.005(2) 0.0049(19)
C24 0.020(4) 0.033(4) 0.025(4) 0.000 0.011(3) 0.000
S11 0.0247(7) 0.0350(7) 0.0169(6) -0.0012(6) 0.0053(5) 0.0027(5)
S12 0.0560(11) 0.0184(6) 0.0345(9) 0.0012(6) 0.0034(7) -0.0014(5)
S13 0.0334(8) 0.0483(8) 0.0165(6) 0.0105(7) 0.0069(5) 0.0096(6)
S14 0.0384(9) 0.0195(6) 0.0382(8) -0.0012(6) 0.0104(7) -0.0016(5)
S15 0.0208(7) 0.0322(7) 0.0419(8) 0.0010(6) 0.0011(6) -0.0056(6)
S16 0.0228(7) 0.0400(8) 0.0398(8) 0.0046(6) 0.0062(6) 0.0089(6)
S21 0.071(2) 0.0194(11) 0.171(3) 0.000 0.068(2) 0.000
S22 0.0293(8) 0.0447(8) 0.0230(7) -0.0045(6) 0.0059(6) 0.0041(6)
S23 0.0306(8) 0.0353(7) 0.0276(8) 0.0086(6) 0.0088(6) 0.0103(6)
S24 0.0491(15) 0.0225(10) 0.0473(13) 0.000 0.0296(11) 0.000

loop_
_atom_type_symbol
_atom_type_description
_atom_type_scat_dispersion_real
_atom_type_scat_dispersion_imag
_atom_type_scat_source
C C 0.0033 0.0016 'International Tables Vol C Tables 4.2.6.8 and 6.1.1.4'
H H 0.0000 0.0000 'International Tables Vol C Tables 4.2.6.8 and 6.1.1.4'
N N 0.0061 0.0033 'International Tables Vol C Tables 4.2.6.8 and 6.1.1.4'
O O 0.0106 0.0060 'International Tables Vol C Tables 4.2.6.8 and 6.1.1.4'
S S 0.1246 0.1234 'International Tables Vol C Tables 4.2.6.8 and 6.1.1.4'
Cr Cr 0.3209 0.6236 'International Tables Vol C Tables 4.2.6.8 and 6.1.1.4'
Er Er -0.2586 4.9576 'International Tables Vol C Tables 4.2.6.8 and 6.1.1.4'

loop_
_geom_angle_atom_site_label_1
_geom_angle_atom_site_label_2
_geom_angle_atom_site_label_3
_geom_angle_site_symmetry_1
_geom_angle_site_symmetry_3
_geom_angle
_geom_angle_publ_flag
O11 Er1 O11 2_756 . 140.65(16) yes
O11 Er1 O13 2_756 2_756 144.84(11) yes
O11 Er1 O13 . 2_756 73.47(11) yes
O11 Er1 O13 2_756 . 73.47(11) yes
O11 Er1 O13 . . 144.84(11) yes
O13 Er1 O13 2_756 . 75.31(15) yes
O11 Er1 O12 2_756 . 72.35(11) yes
O11 Er1 O12 . . 76.54(12) yes
O13 Er1 O12 2_756 . 139.30(10) yes
O13 Er1 O12 . . 120.16(11) yes
O11 Er1 O12 2_756 2_756 76.54(11) yes
O11 Er1 O12 . 2_756 72.35(11) yes
O13 Er1 O12 2_756 2_756 120.16(11) yes
O13 Er1 O12 . 2_756 139.30(10) yes
O12 Er1 O12 . 2_756 74.48(15) yes
O11 Er1 O14 2_756 . 79.76(11) yes
O11 Er1 O14 . . 113.25(11) yes
O13 Er1 O14 2_756 . 76.44(10) yes
O13 Er1 O14 . . 74.00(10) yes
O12 Er1 O14 . . 141.87(10) yes
O12 Er1 O14 2_756 . 74.12(10) yes
O11 Er1 O14 2_756 2_756 113.25(11) yes
O11 Er1 O14 . 2_756 79.76(11) yes
O13 Er1 O14 2_756 2_756 74.00(10) yes
O13 Er1 O14 . 2_756 76.44(10) yes
O12 Er1 O14 . 2_756 74.12(10) yes
O12 Er1 O14 2_756 2_756 141.87(10) yes
O14 Er1 O14 . 2_756 142.41(14) yes
O26 Er2 O28 . . 147.06(11) yes
O26 Er2 O21 . . 93.38(11) yes
O28 Er2 O21 . . 94.22(11) yes
O26 Er2 O25 . . 100.67(11) yes
O28 Er2 O25 . . 91.02(11) yes
O21 Er2 O25 . . 145.18(11) yes
O26 Er2 O22 . . 75.14(11) yes
O28 Er2 O22 . . 76.68(11) yes
O21 Er2 O22 . . 72.66(11) yes
O25 Er2 O22 . . 141.73(11) yes
O26 Er2 O24 . . 72.60(11) yes
O28 Er2 O24 . . 140.20(11) yes
O21 Er2 O24 . . 74.35(11) yes
O25 Er2 O24 . . 79.71(11) yes
O22 Er2 O24 . . 131.67(11) yes
O26 Er2 O23 . . 141.28(10) yes
O28 Er2 O23 . . 71.64(10) yes
O21 Er2 O23 . . 77.63(11) yes
O25 Er2 O23 . . 71.46(11) yes
O22 Er2 O23 . . 134.26(11) yes
O24 Er2 O23 . . 68.70(10) yes
O26 Er2 O27 . . 76.01(11) yes
O28 Er2 O27 . . 78.58(11) yes
O21 Er2 O27 . . 142.59(10) yes
O25 Er2 O27 . . 72.14(11) yes
O22 Er2 O27 . . 69.96(11) yes
O24 Er2 O27 . . 132.54(10) yes
O23 Er2 O27 . . 131.82(11) yes
C111 N111 C116 . . 126.1(4) no
C111 N111 H11K . . 116.9 no
C116 N111 H11K . . 116.9 no
C121 N121 C126 . . 125.7(4) no
C121 N121 H12K . . 117.2 no
C126 N121 H12K . . 117.2 no
C131 N131 C136 . . 126.6(6) no
C131 N131 H13K . . 116.7 no
C136 N131 H13K . . 116.7 no
C141 N141 C146 . . 126.8(4) no
C141 N141 H14K . . 116.6 no
C146 N141 H14K . . 116.6 no
C211 N211 C216 . . 127.1(5) no
C211 N211 H21K . . 116.4 no
C216 N211 H21K . . 116.4 no
C221 N221 C226 . . 126.0(4) no
C221 N221 H22K . . 117.0 no
C226 N221 H22K . . 117.0 no
C231 N231 C236 . . 125.7(4) no
C231 N231 H23K . . 117.1 no
C236 N231 H23K . . 117.1 no
C241 N241 C246 . . 125.7(4) no
C241 N241 H24K . . 117.2 no
C246 N241 H24K . . 117.2 no
C251 N251 C256 . . 125.7(5) no
C251 N251 H25K . . 117.2 no
C256 N251 H25K . . 117.2 no
C261 N261 C266 . . 126.5(4) no
C261 N261 H26K . . 116.7 no
C266 N261 H26K . . 116.7 no
C271 N271 C276 . . 126.7(4) no
C271 N271 H27K . . 116.7 no
C276 N271 H27K . . 116.7 no
C281 N281 C286 . . 125.3(4) no
C281 N281 H28K . . 117.3 no
C286 N281 H28K . . 117.3 no
O11 C111 N111 . . 121.0(4) no
O11 C111 C112 . . 120.0(5) no
N111 C111 C112 . . 119.0(4) no
C111 C112 C113 . . 112.4(4) no
C111 C112 H11A . . 109.1 no
C113 C112 H11A . . 109.1 no
C111 C112 H11B . . 109.1 no
C113 C112 H11B . . 109.1 no
H11A C112 H11B . . 107.8 no
C114 C113 C112 . . 114.0(5) no
C114 C113 H11C . . 108.8 no
C112 C113 H11C . . 108.8 no
C114 C113 H11D . . 108.8 no
C112 C113 H11D . . 108.8 no
H11C C113 H11D . . 107.7 no
C115 C114 C113 . . 115.9(4) no
C115 C114 H11E . . 108.3 no
C113 C114 H11E . . 108.3 no
C115 C114 H11F . . 108.3 no
C113 C114 H11F . . 108.3 no
H11E C114 H11F . . 107.4 no
C114 C115 C116 . . 115.0(4) no
C114 C115 H11G . . 108.5 no
C116 C115 H11G . . 108.5 no
C114 C115 H11H . . 108.5 no
C116 C115 H11H . . 108.5 no
H11G C115 H11H . . 107.5 no
N111 C116 C115 . . 113.6(4) no
N111 C116 H11I . . 108.8 no
C115 C116 H11I . . 108.8 no
N111 C116 H11J . . 108.8 no
C115 C116 H11J . . 108.8 no
H11I C116 H11J . . 107.7 no
O12 C121 N121 . . 121.8(4) no
O12 C121 C122 . . 119.4(4) no
N121 C121 C122 . . 118.8(4) no
C121 C122 C123 . . 111.6(4) no
C121 C122 H12A . . 109.3 no
C123 C122 H12A . . 109.3 no
C121 C122 H12B . . 109.3 no
C123 C122 H12B . . 109.3 no
H12A C122 H12B . . 108.0 no
C124 C123 C122 . . 114.5(4) no
C124 C123 H12C . . 108.6 no
C122 C123 H12C . . 108.6 no
C124 C123 H12D . . 108.6 no
C122 C123 H12D . . 108.6 no
H12C C123 H12D . . 107.6 no
C123 C124 C125 . . 114.8(4) no
C123 C124 H12E . . 108.6 no
C125 C124 H12E . . 108.6 no
C123 C124 H12F . . 108.6 no
C125 C124 H12F . . 108.6 no
H12E C124 H12F . . 107.6 no
C126 C125 C124 . . 113.6(4) no
C126 C125 H12G . . 108.8 no
C124 C125 H12G . . 108.8 no
C126 C125 H12H . . 108.8 no
C124 C125 H12H . . 108.8 no
H12G C125 H12H . . 107.7 no
N121 C126 C125 . . 113.5(4) no
N121 C126 H12I . . 108.9 no
C125 C126 H12I . . 108.9 no
N121 C126 H12J . . 108.9 no
C125 C126 H12J . . 108.9 no
H12I C126 H12J . . 107.7 no
O13 C131 N131 . . 115.4(5) no
O13 C131 C132 . . 126.4(5) no
N131 C131 C132 . . 118.1(5) no
C131 C132 C133 . . 121.5(7) no
C131 C132 H13A . . 107.0 no
C133 C132 H13A . . 107.0 no
C131 C132 H13B . . 107.0 no
C133 C132 H13B . . 107.0 no
H13A C132 H13B . . 106.7 no
C134 C133 C132 . . 117.7(5) no
C134 C133 H13C . . 107.9 no
C132 C133 H13C . . 107.9 no
C134 C133 H13D . . 107.9 no
C132 C133 H13D . . 107.9 no
H13C C133 H13D . . 107.2 no
C135 C134 C133 . . 120.7(5) no
C135 C134 H13E . . 107.1 no
C133 C134 H13E . . 107.1 no
C135 C134 H13F . . 107.1 no
C133 C134 H13F . . 107.1 no
H13E C134 H13F . . 106.8 no
C134 C135 C136 . . 119.3(6) no
C134 C135 H13G . . 107.5 no
C136 C135 H13G . . 107.5 no
C134 C135 H13H . . 107.5 no
C136 C135 H13H . . 107.5 no
H13G C135 H13H . . 107.0 no
N131 C136 C135 . . 117.1(5) no
N131 C136 H13I . . 108.0 no
C135 C136 H13I . . 108.0 no
N131 C136 H13J . . 108.0 no
C135 C136 H13J . . 108.0 no
H13I C136 H13J . . 107.3 no
O14 C141 N141 . . 120.6(4) no
O14 C141 C142 . . 120.4(4) no
N141 C141 C142 . . 119.0(4) no
C141 C142 C143 . . 116.3(4) no
C141 C142 H14A . . 108.2 no
C143 C142 H14A . . 108.2 no
C141 C142 H14B . . 108.2 no
C143 C142 H14B . . 108.2 no
H14A C142 H14B . . 107.4 no
C144 C143 C142 . . 114.2(4) no
C144 C143 H14C . . 108.7 no
C142 C143 H14C . . 108.7 no
C144 C143 H14D . . 108.7 no
C142 C143 H14D . . 108.7 no
H14C C143 H14D . . 107.6 no
C143 C144 C145 . . 114.1(4) no
C143 C144 H14E . . 108.7 no
C145 C144 H14E . . 108.7 no
C143 C144 H14F . . 108.7 no
C145 C144 H14F . . 108.7 no
H14E C144 H14F . . 107.6 no
C146 C145 C144 . . 113.9(4) no
C146 C145 H14G . . 108.8 no
C144 C145 H14G . . 108.8 no
C146 C145 H14H . . 108.8 no
C144 C145 H14H . . 108.8 no
H14G C145 H14H . . 107.7 no
N141 C146 C145 . . 114.4(4) no
N141 C146 H14I . . 108.6 no
C145 C146 H14I . . 108.6 no
N141 C146 H14J . . 108.6 no
C145 C146 H14J . . 108.6 no
H14I C146 H14J . . 107.6 no
O21 C211 N211 . . 120.9(5) no
O21 C211 C212 . . 120.1(4) no
N211 C211 C212 . . 119.0(4) no
C211 C212 C213 . . 113.7(4) no
C211 C212 H21A . . 108.8 no
C213 C212 H21A . . 108.8 no
C211 C212 H21B . . 108.8 no
C213 C212 H21B . . 108.8 no
H21A C212 H21B . . 107.7 no
C214 C213 C212 . . 114.6(4) no
C214 C213 H21C . . 108.6 no
C212 C213 H21C . . 108.6 no
C214 C213 H21D . . 108.6 no
C212 C213 H21D . . 108.6 no
H21C C213 H21D . . 107.6 no
C215 C214 C213 . . 114.5(5) no
C215 C214 H21E . . 108.6 no
C213 C214 H21E . . 108.6 no
C215 C214 H21F . . 108.6 no
C213 C214 H21F . . 108.6 no
H21E C214 H21F . . 107.6 no
C214 C215 C216 . . 113.9(6) no
C214 C215 H21G . . 108.8 no
C216 C215 H21G . . 108.8 no
C214 C215 H21H . . 108.8 no
C216 C215 H21H . . 108.8 no
H21G C215 H21H . . 107.7 no
N211 C216 C215 . . 114.3(5) no
N211 C216 H21I . . 108.7 no
C215 C216 H21I . . 108.7 no
N211 C216 H21J . . 108.7 no
C215 C216 H21J . . 108.7 no
H21I C216 H21J . . 107.6 no
O22 C221 N221 . . 122.5(4) no
O22 C221 C222 . . 119.5(4) no
N221 C221 C222 . . 118.0(4) no
C221 C222 C223 . . 112.3(4) no
C221 C222 H22A . . 109.1 no
C223 C222 H22A . . 109.1 no
C221 C222 H22B . . 109.1 no
C223 C222 H22B . . 109.1 no
H22A C222 H22B . . 107.9 no
C224 C223 C222 . . 113.8(4) no
C224 C223 H22C . . 108.8 no
C222 C223 H22C . . 108.8 no
C224 C223 H22D . . 108.8 no
C222 C223 H22D . . 108.8 no
H22C C223 H22D . . 107.7 no
C225 C224 C223 . . 115.3(4) no
C225 C224 H22E . . 108.4 no
C223 C224 H22E . . 108.4 no
C225 C224 H22F . . 108.4 no
C223 C224 H22F . . 108.4 no
H22E C224 H22F . . 107.5 no
C226 C225 C224 . . 114.8(4) no
C226 C225 H22G . . 108.6 no
C224 C225 H22G . . 108.6 no
C226 C225 H22H . . 108.6 no
C224 C225 H22H . . 108.6 no
H22G C225 H22H . . 107.6 no
N221 C226 C225 . . 114.0(4) no
N221 C226 H22I . . 108.7 no
C225 C226 H22I . . 108.7 no
N221 C226 H22J . . 108.7 no
C225 C226 H22J . . 108.7 no
H22I C226 H22J . . 107.6 no
O23 C231 N231 . . 122.6(4) no
O23 C231 C232 . . 119.6(4) no
N231 C231 C232 . . 117.8(4) no
C231 C232 C233 . . 114.3(4) no
C231 C232 H23A . . 108.7 no
C233 C232 H23A . . 108.7 no
C231 C232 H23B . . 108.7 no
C233 C232 H23B . . 108.7 no
H23A C232 H23B . . 107.6 no
C232 C233 C234 . . 113.9(5) no
C232 C233 H23C . . 108.8 no
C234 C233 H23C . . 108.8 no
C232 C233 H23D . . 108.8 no
C234 C233 H23D . . 108.8 no
H23C C233 H23D . . 107.7 no
C235 C234 C233 . . 114.5(4) no
C235 C234 H23E . . 108.6 no
C233 C234 H23E . . 108.6 no
C235 C234 H23F . . 108.6 no
C233 C234 H23F . . 108.6 no
H23E C234 H23F . . 107.6 no
C236 C235 C234 . . 114.1(4) no
C236 C235 H23G . . 108.7 no
C234 C235 H23G . . 108.7 no
C236 C235 H23H . . 108.7 no
C234 C235 H23H . . 108.7 no
H23G C235 H23H . . 107.6 no
N231 C236 C235 . . 113.6(4) no
N231 C236 H23I . . 108.8 no
C235 C236 H23I . . 108.8 no
N231 C236 H23J . . 108.8 no
C235 C236 H23J . . 108.8 no
H23I C236 H23J . . 107.7 no
O24 C241 N241 . . 122.3(4) no
O24 C241 C242 . . 120.1(4) no
N241 C241 C242 . . 117.6(4) no
C241 C242 C243 . . 113.3(4) no
C241 C242 H24A . . 108.9 no
C243 C242 H24A . . 108.9 no
C241 C242 H24B . . 108.9 no
C243 C242 H24B . . 108.9 no
H24A C242 H24B . . 107.7 no
C242 C243 C244 . . 114.2(4) no
C242 C243 H24C . . 108.7 no
C244 C243 H24C . . 108.7 no
C242 C243 H24D . . 108.7 no
C244 C243 H24D . . 108.7 no
H24C C243 H24D . . 107.6 no
C245 C244 C243 . . 114.3(4) no
C245 C244 H24E . . 108.7 no
C243 C244 H24E . . 108.7 no
C245 C244 H24F . . 108.7 no
C243 C244 H24F . . 108.7 no
H24E C244 H24F . . 107.6 no
C244 C245 C246 . . 114.5(4) no
C244 C245 H24G . . 108.6 no
C246 C245 H24G . . 108.6 no
C244 C245 H24H . . 108.6 no
C246 C245 H24H . . 108.6 no
H24G C245 H24H . . 107.6 no
N241 C246 C245 . . 112.2(5) no
N241 C246 H24I . . 109.2 no
C245 C246 H24I . . 109.2 no
N241 C246 H24J . . 109.2 no
C245 C246 H24J . . 109.2 no
H24I C246 H24J . . 107.9 no
O25 C251 N251 . . 120.1(5) no
O25 C251 C252 . . 120.3(4) no
N251 C251 C252 . . 119.6(4) no
C251 C252 C253 . . 114.2(4) no
C251 C252 H25A . . 108.7 no
C253 C252 H25A . . 108.7 no
C251 C252 H25B . . 108.7 no
C253 C252 H25B . . 108.7 no
H25A C252 H25B . . 107.6 no
C254 C253 C252 . . 114.5(4) no
C254 C253 H25C . . 108.6 no
C252 C253 H25C . . 108.6 no
C254 C253 H25D . . 108.6 no
C252 C253 H25D . . 108.6 no
H25C C253 H25D . . 107.6 no
C255 C254 C253 . . 114.4(4) no
C255 C254 H25E . . 108.7 no
C253 C254 H25E . . 108.7 no
C255 C254 H25F . . 108.7 no
C253 C254 H25F . . 108.7 no
H25E C254 H25F . . 107.6 no
C256 C255 C254 . . 113.6(5) no
C256 C255 H25G . . 108.8 no
C254 C255 H25G . . 108.8 no
C256 C255 H25H . . 108.8 no
C254 C255 H25H . . 108.8 no
H25G C255 H25H . . 107.7 no
N251 C256 C255 . . 113.6(4) no
N251 C256 H25I . . 108.8 no
C255 C256 H25I . . 108.8 no
N251 C256 H25J . . 108.8 no
C255 C256 H25J . . 108.8 no
H25I C256 H25J . . 107.7 no
O26 C261 N261 . . 120.0(5) no
O26 C261 C262 . . 122.1(5) no
N261 C261 C262 . . 117.9(4) no
C261 C262 C263 . . 112.4(4) no
C261 C262 H26A . . 109.1 no
C263 C262 H26A . . 109.1 no
C261 C262 H26B . . 109.1 no
C263 C262 H26B . . 109.1 no
H26A C262 H26B . . 107.9 no
C264 C263 C262 . . 114.0(4) no
C264 C263 H26C . . 108.7 no
C262 C263 H26C . . 108.7 no
C264 C263 H26D . . 108.7 no
C262 C263 H26D . . 108.7 no
H26C C263 H26D . . 107.6 no
C265 C264 C263 . . 115.2(4) no
C265 C264 H26E . . 108.5 no
C263 C264 H26E . . 108.5 no
C265 C264 H26F . . 108.5 no
C263 C264 H26F . . 108.5 no
H26E C264 H26F . . 107.5 no
C264 C265 C266 . . 114.2(5) no
C264 C265 H26G . . 108.7 no
C266 C265 H26G . . 108.7 no
C264 C265 H26H . . 108.7 no
C266 C265 H26H . . 108.7 no
H26G C265 H26H . . 107.6 no
N261 C266 C265 . . 113.6(4) no
N261 C266 H26I . . 108.8 no
C265 C266 H26I . . 108.8 no
N261 C266 H26J . . 108.8 no
C265 C266 H26J . . 108.8 no
H26I C266 H26J . . 107.7 no
O27 C271 N271 . . 121.6(4) no
O27 C271 C272 . . 120.7(4) no
N271 C271 C272 . . 117.7(4) no
C271 C272 C273 . . 114.6(4) no
C271 C272 H27A . . 108.6 no
C273 C272 H27A . . 108.6 no
C271 C272 H27B . . 108.6 no
C273 C272 H27B . . 108.6 no
H27A C272 H27B . . 107.6 no
C272 C273 C274 . . 114.1(4) no
C272 C273 H27C . . 108.7 no
C274 C273 H27C . . 108.7 no
C272 C273 H27D . . 108.7 no
C274 C273 H27D . . 108.7 no
H27C C273 H27D . . 107.6 no
C275 C274 C273 . . 115.2(4) no
C275 C274 H27E . . 108.5 no
C273 C274 H27E . . 108.5 no
C275 C274 H27F . . 108.5 no
C273 C274 H27F . . 108.5 no
H27E C274 H27F . . 107.5 no
C276 C275 C274 . . 113.2(4) no
C276 C275 H27G . . 108.9 no
C274 C275 H27G . . 108.9 no
C276 C275 H27H . . 108.9 no
C274 C275 H27H . . 108.9 no
H27G C275 H27H . . 107.7 no
N271 C276 C275 . . 113.7(4) no
N271 C276 H27I . . 108.8 no
C275 C276 H27I . . 108.8 no
N271 C276 H27J . . 108.8 no
C275 C276 H27J . . 108.8 no
H27I C276 H27J . . 107.7 no
O28 C281 N281 . . 119.9(4) no
O28 C281 C282 . . 120.3(4) no
N281 C281 C282 . . 119.8(4) no
C281 C282 C283 . . 114.2(4) no
C281 C282 H28A . . 108.7 no
C283 C282 H28A . . 108.7 no
C281 C282 H28B . . 108.7 no
C283 C282 H28B . . 108.7 no
H28A C282 H28B . . 107.6 no
C284 C283 C282 . . 113.8(4) no
C284 C283 H28C . . 108.8 no
C282 C283 H28C . . 108.8 no
C284 C283 H28D . . 108.8 no
C282 C283 H28D . . 108.8 no
H28C C283 H28D . . 107.7 no
C283 C284 C285 . . 114.2(4) no
C283 C284 H28E . . 108.7 no
C285 C284 H28E . . 108.7 no
C283 C284 H28F . . 108.7 no
C285 C284 H28F . . 108.7 no
H28E C284 H28F . . 107.6 no
C286 C285 C284 . . 114.0(4) no
C286 C285 H28G . . 108.7 no
C284 C285 H28G . . 108.7 no
C286 C285 H28H . . 108.7 no
C284 C285 H28H . . 108.7 no
H28G C285 H28H . . 107.6 no
N281 C286 C285 . . 113.4(4) no
N281 C286 H28I . . 108.9 no
C285 C286 H28I . . 108.9 no
N281 C286 H28J . . 108.9 no
C285 C286 H28J . . 108.9 no
H28I C286 H28J . . 107.7 no
C111 O11 Er1 . . 148.6(3) no
C121 O12 Er1 . . 142.5(3) no
C131 O13 Er1 . . 139.5(3) no
C141 O14 Er1 . . 144.0(3) no
C211 O21 Er2 . . 144.7(3) no
C221 O22 Er2 . . 143.6(3) no
C231 O23 Er2 . . 143.0(3) no
C241 O24 Er2 . . 143.8(3) no
C251 O25 Er2 . . 142.9(3) no
C261 O26 Er2 . . 149.4(3) no
C271 O27 Er2 . . 145.0(3) no
C281 O28 Er2 . . 144.9(3) no
N15 Cr1 N13 . . 89.14(15) no
N15 Cr1 N11 . . 89.58(15) no
N13 Cr1 N11 . . 178.72(16) no
N15 Cr1 N16 . . 179.39(16) no
N13 Cr1 N16 . . 90.97(15) no
N11 Cr1 N16 . . 90.31(16) no
N15 Cr1 N12 . . 90.32(16) no
N13 Cr1 N12 . . 90.90(15) no
N11 Cr1 N12 . . 89.13(16) no
N16 Cr1 N12 . . 89.08(16) no
N15 Cr1 N14 . . 90.08(17) no
N13 Cr1 N14 . . 91.02(16) no
N11 Cr1 N14 . . 88.95(16) no
N16 Cr1 N14 . . 90.52(16) no
N12 Cr1 N14 . . 178.04(16) no
N21 Cr2 N23 . 2_655 90.20(12) no
N21 Cr2 N23 . . 90.20(12) no
N23 Cr2 N23 2_655 . 179.6(2) no
N21 Cr2 N22 . . 90.02(12) no
N23 Cr2 N22 2_655 . 90.65(17) no
N23 Cr2 N22 . . 89.35(17) no
N21 Cr2 N22 . 2_655 90.02(12) no
N23 Cr2 N22 2_655 2_655 89.35(17) no
N23 Cr2 N22 . 2_655 90.65(17) no
N22 Cr2 N22 . 2_655 180.0(2) no
N21 Cr2 N24 . . 180.0000(10) no
N23 Cr2 N24 2_655 . 89.80(12) no
N23 Cr2 N24 . . 89.80(12) no
N22 Cr2 N24 . . 89.98(12) no
N22 Cr2 N24 2_655 . 89.98(12) no
C11 N11 Cr1 . . 178.1(4) no
C12 N12 Cr1 . . 175.2(4) no
C13 N13 Cr1 . . 170.4(4) no
C14 N14 Cr1 . . 174.5(4) no
C15 N15 Cr1 . . 177.7(4) no
C16 N16 Cr1 . . 173.2(4) no
C21 N21 Cr2 . . 180.0 no
C22 N22 Cr2 . . 170.7(4) no
C23 N23 Cr2 . . 175.1(4) no
C24 N24 Cr2 . . 180.0000(10) no
N11 C11 S11 . . 178.8(5) no
N12 C12 S12 . . 179.9(7) no
N13 C13 S13 . . 179.1(5) no
N14 C14 S14 . . 178.5(6) no
N15 C15 S15 . . 178.7(5) no
N16 C16 S16 . . 178.6(5) no
N21 C21 S21 . . 180.0 no
N22 C22 S22 . . 178.6(5) no
N23 C23 S23 . . 178.7(5) no
N24 C24 S24 . . 180.0000(10) no

loop_
_geom_bond_atom_site_label_1
_geom_bond_atom_site_label_2
_geom_bond_site_symmetry_2
_geom_bond_distance
_geom_bond_publ_flag
Er1 O11 2_756 2.293(3) yes
Er1 O11 . 2.292(3) yes
Er1 O13 2_756 2.347(3) yes
Er1 O13 . 2.347(3) yes
Er1 O12 . 2.359(3) yes
Er1 O12 2_756 2.359(3) yes
Er1 O14 . 2.382(3) yes
Er1 O14 2_756 2.382(3) yes
Er2 O26 . 2.290(3) yes
Er2 O28 . 2.292(3) yes
Er2 O21 . 2.305(3) yes
Er2 O25 . 2.307(3) yes
Er2 O22 . 2.330(3) yes
Er2 O24 . 2.401(3) yes
Er2 O23 . 2.439(3) yes
Er2 O27 . 2.441(3) yes
N111 C111 . 1.319(6) no
N111 C116 . 1.473(6) no
N111 H11K . 0.8800 no
N121 C121 . 1.320(5) no
N121 C126 . 1.460(6) no
N121 H12K . 0.8800 no
N131 C131 . 1.365(7) no
N131 C136 . 1.433(7) no
N131 H13K . 0.8800 no
N141 C141 . 1.326(5) no
N141 C146 . 1.464(6) no
N141 H14K . 0.8800 no
N211 C211 . 1.312(6) no
N211 C216 . 1.460(6) no
N211 H21K . 0.8800 no
N221 C221 . 1.328(6) no
N221 C226 . 1.464(6) no
N221 H22K . 0.8800 no
N231 C231 . 1.318(6) no
N231 C236 . 1.472(6) no
N231 H23K . 0.8800 no
N241 C241 . 1.312(6) no
N241 C246 . 1.477(6) no
N241 H24K . 0.8800 no
N251 C251 . 1.320(6) no
N251 C256 . 1.468(6) no
N251 H25K . 0.8800 no
N261 C261 . 1.315(6) no
N261 C266 . 1.468(6) no
N261 H26K . 0.8800 no
N271 C271 . 1.318(6) no
N271 C276 . 1.472(6) no
N271 H27K . 0.8800 no
N281 C281 . 1.321(6) no
N281 C286 . 1.481(6) no
N281 H28K . 0.8800 no
C111 O11 . 1.255(5) no
C111 C112 . 1.494(6) no
C112 C113 . 1.533(6) no
C112 H11A . 0.9900 no
C112 H11B . 0.9900 no
C113 C114 . 1.522(7) no
C113 H11C . 0.9900 no
C113 H11D . 0.9900 no
C114 C115 . 1.513(7) no
C114 H11E . 0.9900 no
C114 H11F . 0.9900 no
C115 C116 . 1.517(6) no
C115 H11G . 0.9900 no
C115 H11H . 0.9900 no
C116 H11I . 0.9900 no
C116 H11J . 0.9900 no
C121 O12 . 1.256(5) no
C121 C122 . 1.506(6) no
C122 C123 . 1.551(7) no
C122 H12A . 0.9900 no
C122 H12B . 0.9900 no
C123 C124 . 1.523(6) no
C123 H12C . 0.9900 no
C123 H12D . 0.9900 no
C124 C125 . 1.528(6) no
C124 H12E . 0.9900 no
C124 H12F . 0.9900 no
C125 C126 . 1.520(7) no
C125 H12G . 0.9900 no
C125 H12H . 0.9900 no
C126 H12I . 0.9900 no
C126 H12J . 0.9900 no
C131 O13 . 1.249(5) no
C131 C132 . 1.395(8) no
C132 C133 . 1.494(8) no
C132 H13A . 0.9900 no
C132 H13B . 0.9900 no
C133 C134 . 1.492(7) no
C133 H13C . 0.9900 no
C133 H13D . 0.9900 no
C134 C135 . 1.422(8) no
C134 H13E . 0.9900 no
C134 H13F . 0.9900 no
C135 C136 . 1.510(8) no
C135 H13G . 0.9900 no
C135 H13H . 0.9900 no
C136 H13I . 0.9900 no
C136 H13J . 0.9900 no
C141 O14 . 1.256(5) no
C141 C142 . 1.500(6) no
C142 C143 . 1.540(6) no
C142 H14A . 0.9900 no
C142 H14B . 0.9900 no
C143 C144 . 1.521(6) no
C143 H14C . 0.9900 no
C143 H14D . 0.9900 no
C144 C145 . 1.527(6) no
C144 H14E . 0.9900 no
C144 H14F . 0.9900 no
C145 C146 . 1.515(6) no
C145 H14G . 0.9900 no
C145 H14H . 0.9900 no
C146 H14I . 0.9900 no
C146 H14J . 0.9900 no
C211 O21 . 1.259(5) no
C211 C212 . 1.502(7) no
C212 C213 . 1.540(6) no
C212 H21A . 0.9900 no
C212 H21B . 0.9900 no
C213 C214 . 1.535(6) no
C213 H21C . 0.9900 no
C213 H21D . 0.9900 no
C214 C215 . 1.511(8) no
C214 H21E . 0.9900 no
C214 H21F . 0.9900 no
C215 C216 . 1.526(8) no
C215 H21G . 0.9900 no
C215 H21H . 0.9900 no
C216 H21I . 0.9900 no
C216 H21J . 0.9900 no
C221 O22 . 1.245(5) no
C221 C222 . 1.505(6) no
C222 C223 . 1.532(7) no
C222 H22A . 0.9900 no
C222 H22B . 0.9900 no
C223 C224 . 1.526(7) no
C223 H22C . 0.9900 no
C223 H22D . 0.9900 no
C224 C225 . 1.519(7) no
C224 H22E . 0.9900 no
C224 H22F . 0.9900 no
C225 C226 . 1.517(7) no
C225 H22G . 0.9900 no
C225 H22H . 0.9900 no
C226 H22I . 0.9900 no
C226 H22J . 0.9900 no
C231 O23 . 1.253(5) no
C231 C232 . 1.513(6) no
C232 C233 . 1.516(7) no
C232 H23A . 0.9900 no
C232 H23B . 0.9900 no
C233 C234 . 1.528(7) no
C233 H23C . 0.9900 no
C233 H23D . 0.9900 no
C234 C235 . 1.517(7) no
C234 H23E . 0.9900 no
C234 H23F . 0.9900 no
C235 C236 . 1.507(7) no
C235 H23G . 0.9900 no
C235 H23H . 0.9900 no
C236 H23I . 0.9900 no
C236 H23J . 0.9900 no
C241 O24 . 1.262(5) no
C241 C242 . 1.498(6) no
C242 C243 . 1.516(7) no
C242 H24A . 0.9900 no
C242 H24B . 0.9900 no
C243 C244 . 1.533(7) no
C243 H24C . 0.9900 no
C243 H24D . 0.9900 no
C244 C245 . 1.505(7) no
C244 H24E . 0.9900 no
C244 H24F . 0.9900 no
C245 C246 . 1.515(7) no
C245 H24G . 0.9900 no
C245 H24H . 0.9900 no
C246 H24I . 0.9900 no
C246 H24J . 0.9900 no
C251 O25 . 1.257(5) no
C251 C252 . 1.498(7) no
C252 C253 . 1.533(7) no
C252 H25A . 0.9900 no
C252 H25B . 0.9900 no
C253 C254 . 1.531(7) no
C253 H25C . 0.9900 no
C253 H25D . 0.9900 no
C254 C255 . 1.526(7) no
C254 H25E . 0.9900 no
C254 H25F . 0.9900 no
C255 C256 . 1.507(7) no
C255 H25G . 0.9900 no
C255 H25H . 0.9900 no
C256 H25I . 0.9900 no
C256 H25J . 0.9900 no
C261 O26 . 1.260(5) no
C261 C262 . 1.495(7) no
C262 C263 . 1.539(7) no
C262 H26A . 0.9900 no
C262 H26B . 0.9900 no
C263 C264 . 1.529(7) no
C263 H26C . 0.9900 no
C263 H26D . 0.9900 no
C264 C265 . 1.502(7) no
C264 H26E . 0.9900 no
C264 H26F . 0.9900 no
C265 C266 . 1.515(7) no
C265 H26G . 0.9900 no
C265 H26H . 0.9900 no
C266 H26I . 0.9900 no
C266 H26J . 0.9900 no
C271 O27 . 1.263(5) no
C271 C272 . 1.508(6) no
C272 C273 . 1.527(7) no
C272 H27A . 0.9900 no
C272 H27B . 0.9900 no
C273 C274 . 1.531(7) no
C273 H27C . 0.9900 no
C273 H27D . 0.9900 no
C274 C275 . 1.519(6) no
C274 H27E . 0.9900 no
C274 H27F . 0.9900 no
C275 C276 . 1.511(7) no
C275 H27G . 0.9900 no
C275 H27H . 0.9900 no
C276 H27I . 0.9900 no
C276 H27J . 0.9900 no
C281 O28 . 1.260(5) no
C281 C282 . 1.484(6) no
C282 C283 . 1.539(6) no
C282 H28A . 0.9900 no
C282 H28B . 0.9900 no
C283 C284 . 1.525(7) no
C283 H28C . 0.9900 no
C283 H28D . 0.9900 no
C284 C285 . 1.525(7) no
C284 H28E . 0.9900 no
C284 H28F . 0.9900 no
C285 C286 . 1.519(6) no
C285 H28G . 0.9900 no
C285 H28H . 0.9900 no
C286 H28I . 0.9900 no
C286 H28J . 0.9900 no
Cr1 N15 . 1.993(4) yes
Cr1 N13 . 1.993(4) yes
Cr1 N11 . 1.996(4) yes
Cr1 N16 . 2.003(4) yes
Cr1 N12 . 2.008(4) yes
Cr1 N14 . 2.011(4) yes
Cr2 N21 . 1.999(6) yes
Cr2 N23 2_655 2.000(5) no
Cr2 N23 . 2.000(5) yes
Cr2 N22 . 2.003(4) yes
Cr2 N22 2_655 2.003(4) no
Cr2 N24 . 2.007(6) yes
N11 C11 . 1.168(6) no
N12 C12 . 1.153(6) no
N13 C13 . 1.164(6) no
N14 C14 . 1.157(6) no
N15 C15 . 1.157(6) no
N16 C16 . 1.156(6) no
N21 C21 . 1.155(9) no
N22 C22 . 1.169(6) no
N23 C23 . 1.149(6) no
N24 C24 . 1.162(8) no
C11 S11 . 1.629(5) no
C12 S12 . 1.633(5) no
C13 S13 . 1.633(5) no
C14 S14 . 1.632(5) no
C15 S15 . 1.629(5) no
C16 S16 . 1.637(5) no
C21 S21 . 1.629(8) no
C22 S22 . 1.636(5) no
C23 S23 . 1.641(6) no
C24 S24 . 1.642(7) no

loop_
_geom_hbond_atom_site_label_D
_geom_hbond_atom_site_label_H
_geom_hbond_atom_site_label_A
_geom_hbond_site_symmetry_A
_geom_hbond_distance_DH
_geom_hbond_distance_HA
_geom_hbond_distance_DA
_geom_hbond_angle_DHA
N111 H11K S13 . 0.88 2.60 3.429(4) 157.4
N141 H14K S21 7_646 0.88 2.88 3.563(4) 135.4
N131 H13K S21 7_646 0.88 2.93 3.499(7) 124.4
N231 H23K S22 . 0.88 2.72 3.445(4) 140.7
N221 H22K S16 . 0.88 2.82 3.545(4) 141.0
N241 H24K S11 6_556 0.88 2.89 3.563(4) 134.6
N261 H26K S11 6_556 0.88 2.46 3.309(4) 160.8
N271 H27K S23 6_556 0.88 2.71 3.429(4) 139.3
N121 H12K O14 2_756 0.88 2.19 2.864(5) 132.7
N141 H14K O13 2_756 0.88 2.14 2.793(5) 130.6
N211 H21K O23 . 0.88 2.03 2.801(6) 145.0
N251 H25K O24 . 0.88 2.02 2.788(5) 145.2
N271 H27K O25 . 0.88 2.29 2.904(5) 126.8
N281 H28K O27 . 0.88 2.11 2.845(5) 139.9
